data_7218479
loop_
_publ_author_name
'Lieffrig, Julien'
'Niassy, Arnode G.'
'Jeannin, Olivier'
'Fourmigu\'e, Marc'

_publ_section_title
;
 Halogen-bonded halide networks from chiral neutral spacers
;
_journal_issue 1
_journal_name_full CrystEngComm
_journal_page_first 50
_journal_paper_doi 10.1039/C4CE01935K
_journal_volume 17
_journal_year 2015
_chemical_absolute_configuration syn
_chemical_formula_moiety 'C20 H44 N, 2(C16 H8 F8 I2 O2), Br'
_chemical_formula_sum 'C52 H60 Br F16 I4 N O4'
_chemical_formula_weight 1654.51
_chemical_name_systematic
; 
6,6'-(((2R,3R)-butane-2,3-diyl)bis(oxy))
bis(1,2,4,5-tetrafluoro-3-iodobenzene),
tetrapentylammonium bromide
;
_space_group_IT_number 16
_symmetry_cell_setting orthorhombic
_symmetry_space_group_name_Hall 'P 2 2'
_symmetry_space_group_name_H-M 'P 2 2 2'
_atom_sites_solution_hydrogens geom
_atom_sites_solution_primary direct
_atom_sites_solution_secondary difmap
_audit_creation_method SHELXL-97
_cell_angle_alpha 90.00
_cell_angle_beta 90.00
_cell_angle_gamma 90.00
_cell_formula_units_Z 2
_cell_length_a 9.9519(3)
_cell_length_b 10.6977(3)
_cell_length_c 30.4347(10)
_cell_measurement_reflns_used 7259
_cell_measurement_temperature 150(2)
_cell_measurement_theta_max 27.47
_cell_measurement_theta_min 2.68
_cell_volume 3240.15(17)
_computing_cell_refinement 'Bruker SMART (Bruker, 2002)'
_computing_data_collection 'Bruker SAINT (Bruker, 2002)'
_computing_data_reduction 'Bruker SAINT (Bruker, 2002)'
_computing_molecular_graphics 'Ortep-3 for Windows (Farrugia, 1997)'
_computing_publication_material 'WinGX publication routines (Farrugia, 1999)'
_computing_structure_refinement 'SHELXL-97 (Sheldrick, 1997)'
_computing_structure_solution 'SIR97 (ALtomare et al., 1999))'
_diffrn_ambient_temperature 150(2)
_diffrn_detector 'CCD plate'
_diffrn_measured_fraction_theta_full 0.967
_diffrn_measured_fraction_theta_max 0.967
_diffrn_measurement_device_type 'APEXII, Bruker-AXS'
_diffrn_measurement_method 'CCD rotation images, thin slices'
_diffrn_radiation_monochromator graphite
_diffrn_radiation_probe x-ray
_diffrn_radiation_type MoK\a
_diffrn_radiation_wavelength 0.71073
_diffrn_reflns_av_R_equivalents 0.0265
_diffrn_reflns_av_sigmaI/netI 0.0418
_diffrn_reflns_limit_h_max 12
_diffrn_reflns_limit_h_min -12
_diffrn_reflns_limit_k_max 13
_diffrn_reflns_limit_k_min -13
_diffrn_reflns_limit_l_max 39
_diffrn_reflns_limit_l_min -24
_diffrn_reflns_number 14071
_diffrn_reflns_theta_full 27.52
_diffrn_reflns_theta_max 27.52
_diffrn_reflns_theta_min 0.67
_exptl_absorpt_coefficient_mu 2.625
_exptl_absorpt_correction_T_max 0.974
_exptl_absorpt_correction_T_min 0.714
_exptl_absorpt_correction_type multi-scan
_exptl_absorpt_process_details
;
  [Sheldrick, G.M. (2002). SADABS Bruker AXS Inc., Madison, Wisconsin, USA]
;
_exptl_crystal_colour colorless
_exptl_crystal_density_diffrn 1.696
_exptl_crystal_density_method 'not measured'
_exptl_crystal_description prism
_exptl_crystal_F_000 1604
_exptl_crystal_size_max 0.27
_exptl_crystal_size_mid 0.11
_exptl_crystal_size_min 0.01
_refine_diff_density_max 1.339
_refine_diff_density_min -1.240
_refine_diff_density_rms 0.252
_refine_ls_abs_structure_details 'Flack H D (1983), Acta Cryst. A39, 876-881'
_refine_ls_abs_structure_Flack 0.13(4)
_refine_ls_extinction_method none
_refine_ls_goodness_of_fit_ref 1.162
_refine_ls_hydrogen_treatment constr
_refine_ls_matrix_type full
_refine_ls_number_parameters 335
_refine_ls_number_reflns 6357
_refine_ls_number_restraints 20
_refine_ls_restrained_S_all 1.161
_refine_ls_R_factor_all 0.0781
_refine_ls_R_factor_gt 0.0568
_refine_ls_shift/su_max 0.004
_refine_ls_shift/su_mean 0.000
_refine_ls_structure_factor_coef Fsqd
_refine_ls_weighting_details 'calc w=1/[\s^2^(Fo^2^)+(0.0698P)^2^+20.4616P] where P=(Fo^2^+2Fc^2^)/3'
_refine_ls_weighting_scheme calc
_refine_ls_wR_factor_gt 0.1532
_refine_ls_wR_factor_ref 0.1711
_reflns_number_gt 5040
_reflns_number_total 6357
_reflns_threshold_expression >2sigma(I)
_cod_data_source_file c4ce01935k1.cif
_cod_data_source_block RR1-Pe4NBr
_cod_depositor_comments 'Adding full bibliography for 7218474--7218479.cif.'
_cod_original_sg_symbol_H-M P222
_cod_original_formula_sum 'C52 H60 Br F16 I4 N O4 '
_cod_database_code 7218479

loop_
_symmetry_equiv_pos_as_xyz
'x, y, z'
'-x, -y, z'
'x, -y, -z'
'-x, y, -z'

loop_
_atom_site_label
_atom_site_type_symbol
_atom_site_fract_x
_atom_site_fract_y
_atom_site_fract_z
_atom_site_U_iso_or_equiv
_atom_site_adp_type
_atom_site_occupancy
_atom_site_symmetry_multiplicity
_atom_site_calc_flag
_atom_site_refinement_flags
_atom_site_disorder_assembly
_atom_site_disorder_group
C1 C 0.0937(14) 0.8846(16) 0.7966(4) 0.064(5) Uani 1 1 d . . .
H1A H 0.1143 0.7975 0.7931 0.096 Uiso 1 1 calc R . .
H1B H 0.0397 0.8959 0.8225 0.096 Uiso 1 1 calc R . .
H1C H 0.1756 0.9312 0.7996 0.096 Uiso 1 1 calc R . .
C2 C 0.0163(13) 0.9310(11) 0.7564(4) 0.047(3) Uani 1 1 d . . .
H2 H 0.0664 0.9100 0.7297 0.057 Uiso 1 1 calc R . .
C3 C -0.1592(12) 0.8274(10) 0.7189(3) 0.029(2) Uani 1 1 d . . .
C4 C -0.1030(13) 0.7304(14) 0.6939(5) 0.048(4) Uani 1 1 d . . .
C5 C -0.1624(12) 0.6838(12) 0.6567(4) 0.036(3) Uani 1 1 d . . .
C6 C -0.2795(13) 0.7340(11) 0.6404(4) 0.033(3) Uani 1 1 d . . .
C7 C -0.3328(13) 0.8312(11) 0.6631(5) 0.040(3) Uani 1 1 d . . .
C8 C -0.2772(15) 0.8775(12) 0.7001(5) 0.050(4) Uani 1 1 d . . .
C9 C 0.6313(12) 0.4194(13) 0.7039(5) 0.057(4) Uani 1 1 d . . .
H9A H 0.7272 0.4142 0.7067 0.086 Uiso 1 1 calc R . .
H9B H 0.6088 0.4631 0.6773 0.086 Uiso 1 1 calc R . .
H9C H 0.5941 0.3366 0.7029 0.086 Uiso 1 1 calc R . .
C10 C 0.5742(10) 0.4890(11) 0.7429(3) 0.030(2) Uani 1 1 d . . .
H10 H 0.5995 0.4453 0.7699 0.036 Uiso 1 1 calc R . .
C11 C 0.6781(11) 0.6610(12) 0.7850(4) 0.033(3) Uani 1 1 d . . .
C12 C 0.7891(12) 0.6115(9) 0.8031(4) 0.026(2) Uani 1 1 d . . .
C13 C 0.8442(12) 0.6655(11) 0.8414(4) 0.030(2) Uani 1 1 d . . .
C14 C 0.7812(11) 0.7717(11) 0.8597(4) 0.027(2) Uani 1 1 d . . .
C15 C 0.6665(12) 0.8160(10) 0.8402(4) 0.032(3) Uani 1 1 d . . .
C16 C 0.6147(12) 0.7632(12) 0.8023(3) 0.031(3) Uani 1 1 d . . .
F1 F 0.0082(9) 0.6717(7) 0.7117(2) 0.0492(19) Uani 1 1 d . . .
F2 F -0.1055(8) 0.5805(8) 0.6369(2) 0.054(2) Uani 1 1 d . . .
F3 F -0.4484(9) 0.8808(8) 0.6489(3) 0.064(3) Uani 1 1 d . . .
F4 F -0.3328(9) 0.9727(7) 0.7227(2) 0.059(2) Uani 1 1 d . . .
F5 F 0.9533(7) 0.6177(7) 0.8589(3) 0.052(2) Uani 1 1 d . . .
F6 F 0.8533(7) 0.5117(7) 0.7867(2) 0.0471(17) Uani 1 1 d . . .
F7 F 0.5044(10) 0.8072(8) 0.7840(3) 0.059(2) Uani 1 1 d . . .
F8 F 0.6042(8) 0.9162(7) 0.8562(3) 0.053(2) Uani 1 1 d . . .
I1 I -0.37120(7) 0.65324(8) 0.58494(3) 0.0415(2) Uani 1 1 d . . .
I2 I 0.86440(7) 0.85213(7) 0.91575(2) 0.03219(19) Uani 1 1 d . . .
Br1 Br 0.5000 0.5000 0.5000 0.0456(7) Uani 1 4 d S . .
Br2 Br 0.0000 0.0000 0.0000 0.0292(5) Uani 1 4 d S . .
O1 O -0.1121(9) 0.8664(10) 0.7561(3) 0.057(3) Uani 1 1 d . . .
O2 O 0.6353(8) 0.6179(7) 0.7431(2) 0.0354(19) Uani 1 1 d . . .
N1 N 0.0000 0.5000 0.5000 0.033(5) Uani 1 4 d SD . .
C17A C 0.042(2) 0.567(2) 0.5409(4) 0.057(3) Uani 0.50 1 d PD A 1
H17A H 0.0752 0.5069 0.5621 0.068 Uiso 0.50 1 calc PR A 1
H17B H -0.0358 0.6083 0.5537 0.068 Uiso 0.50 1 calc PR A 1
C18A C 0.149(2) 0.662(2) 0.5315(7) 0.057(3) Uani 0.50 1 d PD A 1
H18A H 0.1178 0.7192 0.5089 0.068 Uiso 0.50 1 calc PR A 1
H18B H 0.2289 0.6205 0.5208 0.068 Uiso 0.50 1 calc PR A 1
C19A C 0.181(3) 0.733(2) 0.5727(7) 0.057(3) Uani 0.50 1 d PD A 1
H19A H 0.1047 0.7158 0.5918 0.068 Uiso 0.50 1 calc PR A 1
H19B H 0.2555 0.6877 0.5853 0.068 Uiso 0.50 1 calc PR A 1
C20A C 0.213(3) 0.868(2) 0.5825(8) 0.057(3) Uani 0.50 1 d PD A 1
H20A H 0.3093 0.8837 0.5829 0.068 Uiso 0.50 1 calc PR A 1
H20B H 0.1689 0.9253 0.5626 0.068 Uiso 0.50 1 calc PR A 1
C21A C 0.152(6) 0.868(6) 0.6276(11) 0.162(17) Uiso 0.50 1 d PD A 1
H21A H 0.0583 0.8861 0.6255 0.243 Uiso 0.50 1 calc PR A 1
H21B H 0.1958 0.9300 0.6453 0.243 Uiso 0.50 1 calc PR A 1
H21C H 0.1644 0.7869 0.6408 0.243 Uiso 0.50 1 calc PR A 1
C17B C 0.1121(17) 0.586(2) 0.5142(7) 0.057(3) Uani 0.50 1 d PD . 2
H17C H 0.1875 0.5325 0.5217 0.068 Uiso 0.50 1 calc PR . 2
H17D H 0.1388 0.6322 0.4882 0.068 Uiso 0.50 1 calc PR . 2
C18B C 0.100(2) 0.680(2) 0.5506(8) 0.057(3) Uani 0.50 1 d PD . 2
H18C H 0.0908 0.6355 0.5782 0.068 Uiso 0.50 1 calc PR . 2
H18D H 0.0188 0.7282 0.5461 0.068 Uiso 0.50 1 calc PR . 2
C19B C 0.217(2) 0.768(2) 0.5541(9) 0.057(3) Uani 0.50 1 d PD . 2
H19C H 0.2727 0.7230 0.5748 0.068 Uiso 0.50 1 calc PR . 2
H19D H 0.2597 0.7535 0.5259 0.068 Uiso 0.50 1 calc PR . 2
C20B C 0.263(3) 0.899(2) 0.5629(8) 0.057(3) Uani 0.50 1 d PD . 2
H20C H 0.2282 0.9545 0.5403 0.068 Uiso 0.50 1 calc PR . 2
H20D H 0.3603 0.9027 0.5618 0.068 Uiso 0.50 1 calc PR . 2
C21B C 0.215(6) 0.943(5) 0.6071(11) 0.162(17) Uiso 0.50 1 d PD . 2
H21D H 0.2552 1.0227 0.6136 0.243 Uiso 0.50 1 calc PR . 2
H21E H 0.2411 0.8835 0.6291 0.243 Uiso 0.50 1 calc PR . 2
H21F H 0.1193 0.9513 0.6067 0.243 Uiso 0.50 1 calc PR . 2
N2 N 0.5000 0.0000 0.0000 0.050(7) Uani 1 4 d SD . .
C22A C 0.457(4) 0.065(3) 0.0413(6) 0.101(4) Uani 0.50 1 d PD B 3
H22A H 0.5342 0.1037 0.0550 0.121 Uiso 0.50 1 calc PR B 3
H22B H 0.4209 0.0035 0.0617 0.121 Uiso 0.50 1 calc PR B 3
C23A C 0.352(4) 0.162(3) 0.0319(10) 0.101(4) Uani 0.50 1 d PD B 3
H23A H 0.2794 0.1172 0.0176 0.121 Uiso 0.50 1 calc PR B 3
H23B H 0.3913 0.2151 0.0095 0.121 Uiso 0.50 1 calc PR B 3
C24A C 0.285(2) 0.2497(18) 0.0636(6) 0.101(4) Uani 0.50 1 d PD B 3
H24A H 0.2563 0.3128 0.0427 0.121 Uiso 0.50 1 calc PR B 3
H24B H 0.2042 0.2014 0.0690 0.121 Uiso 0.50 1 calc PR B 3
C25A C 0.283(2) 0.3285(18) 0.1043(6) 0.101(4) Uani 0.50 1 d PD B 3
H25A H 0.2022 0.3796 0.1028 0.121 Uiso 0.50 1 calc PR B 3
H25B H 0.2710 0.2722 0.1290 0.121 Uiso 0.50 1 calc PR B 3
C26A C 0.397(2) 0.414(2) 0.1156(11) 0.34(3) Uani 0.50 1 d PD B 3
H26A H 0.3967 0.4299 0.1466 0.511 Uiso 0.50 1 calc PR B 3
H26B H 0.3865 0.4915 0.1000 0.511 Uiso 0.50 1 calc PR B 3
H26C H 0.4801 0.3756 0.1073 0.511 Uiso 0.50 1 calc PR B 3
C22B C 0.396(2) 0.095(3) 0.0131(13) 0.101(4) Uani 0.50 1 d PD B 4
H22C H 0.3703 0.1373 -0.0138 0.121 Uiso 0.50 1 calc PR B 4
H22D H 0.3181 0.0475 0.0224 0.121 Uiso 0.50 1 calc PR B 4
C23B C 0.414(2) 0.196(4) 0.0468(13) 0.101(4) Uani 0.50 1 d PD B 4
H23C H 0.4642 0.1620 0.0715 0.121 Uiso 0.50 1 calc PR B 4
H23D H 0.4674 0.2626 0.0341 0.121 Uiso 0.50 1 calc PR B 4
C24B C 0.285(2) 0.2497(18) 0.0636(6) 0.101(4) Uani 0.50 1 d PD B 4
H24C H 0.2240 0.1803 0.0684 0.121 Uiso 0.50 1 calc PR B 4
H24D H 0.2470 0.2996 0.0400 0.121 Uiso 0.50 1 calc PR B 4
C25B C 0.283(2) 0.3285(18) 0.1043(6) 0.101(4) Uani 0.50 1 d PD B 4
H25C H 0.2022 0.3796 0.1028 0.121 Uiso 0.50 1 calc PR B 4
H25D H 0.2710 0.2722 0.1290 0.121 Uiso 0.50 1 calc PR B 4
C26B C 0.397(2) 0.414(2) 0.1156(11) 0.34(3) Uani 0.50 1 d PD B 4
H26D H 0.3955 0.4314 0.1465 0.511 Uiso 0.50 1 calc PR B 4
H26E H 0.3875 0.4908 0.0995 0.511 Uiso 0.50 1 calc PR B 4
H26F H 0.4802 0.3748 0.1079 0.511 Uiso 0.50 1 calc PR B 4

loop_
_atom_site_aniso_label
_atom_site_aniso_U_11
_atom_site_aniso_U_22
_atom_site_aniso_U_33
_atom_site_aniso_U_23
_atom_site_aniso_U_13
_atom_site_aniso_U_12
C1 0.057(9) 0.102(12) 0.033(6) 0.026(7) -0.007(6) -0.036(9)
C2 0.036(6) 0.062(8) 0.044(6) -0.006(6) 0.006(5) -0.036(7)
C3 0.026(5) 0.036(6) 0.024(5) 0.005(4) -0.003(4) -0.015(5)
C4 0.019(6) 0.053(8) 0.073(9) 0.024(7) 0.000(6) -0.010(6)
C5 0.024(6) 0.054(7) 0.030(6) -0.018(5) 0.001(5) -0.009(6)
C6 0.037(7) 0.038(6) 0.024(6) -0.005(5) 0.000(5) -0.009(6)
C7 0.030(6) 0.033(7) 0.057(8) 0.000(5) -0.018(6) 0.004(6)
C8 0.057(9) 0.024(7) 0.070(10) -0.002(6) 0.027(8) -0.016(7)
C9 0.022(6) 0.064(9) 0.087(10) -0.027(8) 0.016(6) -0.004(7)
C10 0.028(5) 0.041(6) 0.021(4) 0.001(4) 0.001(4) 0.001(5)
C11 0.021(5) 0.039(7) 0.040(6) 0.005(5) -0.002(5) -0.010(5)
C12 0.031(6) 0.018(5) 0.029(5) -0.010(4) 0.000(4) 0.006(5)
C13 0.025(5) 0.036(6) 0.029(6) -0.001(4) 0.003(4) 0.000(6)
C14 0.018(5) 0.028(6) 0.035(7) 0.006(5) 0.001(5) -0.003(5)
C15 0.029(6) 0.025(5) 0.042(7) 0.006(5) 0.008(5) 0.009(5)
C16 0.019(5) 0.053(7) 0.020(5) -0.006(5) -0.006(4) -0.008(6)
F1 0.029(3) 0.063(5) 0.055(4) -0.003(4) -0.017(3) 0.007(4)
F2 0.039(4) 0.079(6) 0.043(4) -0.007(4) -0.003(3) 0.031(5)
F3 0.065(6) 0.060(6) 0.067(5) -0.011(4) -0.021(4) 0.036(5)
F4 0.080(6) 0.051(5) 0.045(4) -0.014(3) 0.004(4) 0.019(5)
F5 0.040(4) 0.036(4) 0.080(5) -0.020(4) -0.028(4) 0.015(4)
F6 0.038(4) 0.039(4) 0.064(4) -0.017(3) -0.014(3) -0.004(4)
F7 0.040(4) 0.062(5) 0.075(5) -0.006(4) -0.016(4) 0.011(5)
F8 0.043(4) 0.053(4) 0.063(5) -0.030(4) -0.008(4) 0.020(4)
I1 0.0285(4) 0.0652(5) 0.0308(4) -0.0001(4) -0.0014(3) -0.0009(5)
I2 0.0332(4) 0.0324(3) 0.0311(4) -0.0073(3) 0.0025(3) -0.0017(4)
Br1 0.0219(12) 0.093(2) 0.0216(12) 0.000 0.000 0.000
Br2 0.0267(11) 0.0374(12) 0.0233(11) 0.000 0.000 0.000
O1 0.043(5) 0.073(6) 0.057(6) -0.005(5) 0.014(4) -0.043(5)
O2 0.051(5) 0.039(4) 0.017(3) -0.005(3) -0.004(3) -0.025(4)
N1 0.021(10) 0.028(10) 0.050(12) 0.000 0.000 0.000
C17A 0.037(6) 0.091(8) 0.042(6) -0.001(5) 0.014(4) -0.016(6)
C18A 0.037(6) 0.091(8) 0.042(6) -0.001(5) 0.014(4) -0.016(6)
C19A 0.037(6) 0.091(8) 0.042(6) -0.001(5) 0.014(4) -0.016(6)
C20A 0.037(6) 0.091(8) 0.042(6) -0.001(5) 0.014(4) -0.016(6)
C17B 0.037(6) 0.091(8) 0.042(6) -0.001(5) 0.014(4) -0.016(6)
C18B 0.037(6) 0.091(8) 0.042(6) -0.001(5) 0.014(4) -0.016(6)
C19B 0.037(6) 0.091(8) 0.042(6) -0.001(5) 0.014(4) -0.016(6)
C20B 0.037(6) 0.091(8) 0.042(6) -0.001(5) 0.014(4) -0.016(6)
N2 0.014(9) 0.13(2) 0.009(8) 0.000 0.000 0.000
C22A 0.098(9) 0.092(9) 0.113(10) -0.035(7) 0.027(8) -0.012(8)
C23A 0.098(9) 0.092(9) 0.113(10) -0.035(7) 0.027(8) -0.012(8)
C24A 0.098(9) 0.092(9) 0.113(10) -0.035(7) 0.027(8) -0.012(8)
C25A 0.098(9) 0.092(9) 0.113(10) -0.035(7) 0.027(8) -0.012(8)
C26A 0.30(4) 0.26(4) 0.46(5) -0.31(4) -0.30(4) 0.24(3)
C22B 0.098(9) 0.092(9) 0.113(10) -0.035(7) 0.027(8) -0.012(8)
C23B 0.098(9) 0.092(9) 0.113(10) -0.035(7) 0.027(8) -0.012(8)
C24B 0.098(9) 0.092(9) 0.113(10) -0.035(7) 0.027(8) -0.012(8)
C25B 0.098(9) 0.092(9) 0.113(10) -0.035(7) 0.027(8) -0.012(8)
C26B 0.30(4) 0.26(4) 0.46(5) -0.31(4) -0.30(4) 0.24(3)

loop_
_atom_type_symbol
_atom_type_description
_atom_type_scat_dispersion_real
_atom_type_scat_dispersion_imag
_atom_type_scat_source
C C 0.0033 0.0016 'International Tables Vol C Tables 4.2.6.8 and 6.1.1.4'
H H 0.0000 0.0000 'International Tables Vol C Tables 4.2.6.8 and 6.1.1.4'
N N 0.0061 0.0033 'International Tables Vol C Tables 4.2.6.8 and 6.1.1.4'
F F 0.0171 0.0103 'International Tables Vol C Tables 4.2.6.8 and 6.1.1.4'
I I -0.4742 1.8119 'International Tables Vol C Tables 4.2.6.8 and 6.1.1.4'
O O 0.0106 0.0060 'International Tables Vol C Tables 4.2.6.8 and 6.1.1.4'
Br Br -0.2901 2.4595 'International Tables Vol C Tables 4.2.6.8 and 6.1.1.4'

loop_
_geom_angle_atom_site_label_1
_geom_angle_atom_site_label_2
_geom_angle_atom_site_label_3
_geom_angle
_geom_angle_site_symmetry_1
_geom_angle_site_symmetry_3
C2 C1 H1A 109.5 . .
C2 C1 H1B 109.5 . .
H1A C1 H1B 109.5 . .
C2 C1 H1C 109.5 . .
H1A C1 H1C 109.5 . .
H1B C1 H1C 109.5 . .
O1 C2 C2 106.0(13) . 2_575
O1 C2 C1 107.0(10) . .
C2 C2 C1 115.2(9) 2_575 .
O1 C2 H2 109.5 . .
C2 C2 H2 109.5 2_575 .
C1 C2 H2 109.5 . .
O1 C3 C4 124.6(12) . .
O1 C3 C8 122.2(12) . .
C4 C3 C8 113.2(11) . .
C5 C4 F1 120.2(13) . .
C5 C4 C3 122.9(12) . .
F1 C4 C3 116.4(13) . .
C4 C5 C6 121.4(12) . .
C4 C5 F2 118.3(12) . .
C6 C5 F2 120.2(10) . .
C7 C6 C5 116.6(11) . .
C7 C6 I1 123.6(10) . .
C5 C6 I1 119.8(9) . .
F3 C7 C8 118.5(13) . .
F3 C7 C6 118.4(12) . .
C8 C7 C6 123.1(13) . .
F4 C8 C7 122.3(14) . .
F4 C8 C3 115.0(13) . .
C7 C8 C3 122.6(12) . .
C10 C9 H9A 109.5 . .
C10 C9 H9B 109.5 . .
H9A C9 H9B 109.5 . .
C10 C9 H9C 109.5 . .
H9A C9 H9C 109.5 . .
H9B C9 H9C 109.5 . .
C10 C10 O2 104.7(11) 2_665 .
C10 C10 C9 116.7(8) 2_665 .
O2 C10 C9 107.6(9) . .
C10 C10 H10 109.2 2_665 .
O2 C10 H10 109.2 . .
C9 C10 H10 109.2 . .
C12 C11 C16 122.4(11) . .
C12 C11 O2 119.2(11) . .
C16 C11 O2 117.8(10) . .
F6 C12 C11 123.5(10) . .
F6 C12 C13 116.6(10) . .
C11 C12 C13 119.8(10) . .
F5 C13 C14 121.3(10) . .
F5 C13 C12 119.8(10) . .
C14 C13 C12 118.9(11) . .
C15 C14 C13 118.4(11) . .
C15 C14 I2 122.9(9) . .
C13 C14 I2 118.7(8) . .
F8 C15 C14 120.5(12) . .
F8 C15 C16 117.4(11) . .
C14 C15 C16 122.0(11) . .
F7 C16 C11 120.6(10) . .
F7 C16 C15 121.0(11) . .
C11 C16 C15 118.4(11) . .
C3 O1 C2 118.4(9) . .
C11 O2 C10 114.9(7) . .
C17A N1 C17A 67.3(16) 3_566 4_556
C17A N1 C17A 147.8(19) 3_566 .
C17A N1 C17A 123(2) 4_556 .
C17A N1 C17A 123(2) 3_566 2_565
C17A N1 C17A 147.8(19) 4_556 2_565
C17A N1 C17A 67.3(16) . 2_565
C17A N1 C17B 108.9(14) 3_566 .
C17A N1 C17B 98.7(15) 4_556 .
C17A N1 C17B 42.7(11) . .
C17A N1 C17B 105.0(11) 2_565 .
C17A N1 C17B 42.7(11) 3_566 3_566
C17A N1 C17B 105.0(11) 4_556 3_566
C17A N1 C17B 108.9(14) . 3_566
C17A N1 C17B 98.7(15) 2_565 3_566
C17B N1 C17B 84.5(19) . 3_566
C17A N1 C17B 98.7(15) 3_566 2_565
C17A N1 C17B 108.9(14) 4_556 2_565
C17A N1 C17B 105.0(11) . 2_565
C17A N1 C17B 42.7(11) 2_565 2_565
C17B N1 C17B 146.8(17) . 2_565
C17B N1 C17B 105(2) 3_566 2_565
C17A N1 C17B 105.0(11) 3_566 4_556
C17A N1 C17B 42.7(11) 4_556 4_556
C17A N1 C17B 98.7(15) . 4_556
C17A N1 C17B 108.9(14) 2_565 4_556
C17B N1 C17B 105(2) . 4_556
C17B N1 C17B 146.8(17) 3_566 4_556
C17B N1 C17B 84.5(19) 2_565 4_556
N1 C17A C18A 111.3(12) . .
N1 C17A H17A 109.4 . .
C18A C17A H17A 109.4 . .
N1 C17A H17B 109.4 . .
C18A C17A H17B 109.4 . .
H17A C17A H17B 108.0 . .
C17A C18A C19A 109.5(14) . .
C17A C18A H18A 109.8 . .
C19A C18A H18A 109.8 . .
C17A C18A H18B 109.8 . .
C19A C18A H18B 109.8 . .
H18A C18A H18B 108.2 . .
C20A C19A C18A 134(2) . .
C20A C19A H19A 103.7 . .
C18A C19A H19A 103.7 . .
C20A C19A H19B 103.7 . .
C18A C19A H19B 103.7 . .
H19A C19A H19B 105.3 . .
C21A C20A C19A 95(3) . .
C21A C20A H20A 112.7 . .
C19A C20A H20A 112.7 . .
C21A C20A H20B 112.7 . .
C19A C20A H20B 112.7 . .
H20A C20A H20B 110.2 . .
C20A C21A H21A 109.5 . .
C20A C21A H21B 109.5 . .
H21A C21A H21B 109.5 . .
C20A C21A H21C 109.5 . .
H21A C21A H21C 109.5 . .
H21B C21A H21C 109.5 . .
C18B C17B N1 124.0(13) . .
C18B C17B C17B 157(3) . 3_566
N1 C17B C17B 47.7(9) . 3_566
C18B C17B H17C 106.3 . .
N1 C17B H17C 106.3 . .
C17B C17B H17C 64.4 3_566 .
C18B C17B H17D 106.3 . .
N1 C17B H17D 106.3 . .
C17B C17B H17D 96.7 3_566 .
H17C C17B H17D 106.4 . .
C17B C18B C19B 114.3(14) . .
C17B C18B H18C 108.7 . .
C19B C18B H18C 108.7 . .
C17B C18B H18D 108.7 . .
C19B C18B H18D 108.7 . .
H18C C18B H18D 107.6 . .
C20B C19B C18B 147(2) . .
C20B C19B H19C 100.1 . .
C18B C19B H19C 100.1 . .
C20B C19B H19D 100.1 . .
C18B C19B H19D 100.1 . .
H19C C19B H19D 104.2 . .
C19B C20B C21B 111(3) . .
C19B C20B H20C 109.5 . .
C21B C20B H20C 109.5 . .
C19B C20B H20D 109.5 . .
C21B C20B H20D 109.5 . .
H20C C20B H20D 108.1 . .
C20B C21B H21D 109.5 . .
C20B C21B H21E 109.5 . .
H21D C21B H21E 109.5 . .
C20B C21B H21F 109.5 . .
H21D C21B H21F 109.5 . .
H21E C21B H21F 109.5 . .
C22A N2 C22A 66(2) 4_655 3
C22A N2 C22A 125(3) 4_655 .
C22A N2 C22A 147(3) 3 .
C22A N2 C22A 147(3) 4_655 2_655
C22A N2 C22A 125(3) 3 2_655
C22A N2 C22A 66(2) . 2_655
C22A N2 C22B 96(2) 4_655 .
C22A N2 C22B 110(2) 3 .
C22A N2 C22B 43.0(19) . .
C22A N2 C22B 106.6(19) 2_655 .
C22A N2 C22B 43.0(19) 4_655 4_655
C22A N2 C22B 106.6(19) 3 4_655
C22A N2 C22B 96(2) . 4_655
C22A N2 C22B 110(2) 2_655 4_655
C22B N2 C22B 95(3) . 4_655
C22A N2 C22B 110(2) 4_655 2_655
C22A N2 C22B 96(2) 3 2_655
C22A N2 C22B 106.6(19) . 2_655
C22A N2 C22B 43.0(19) 2_655 2_655
C22B N2 C22B 149(3) . 2_655
C22B N2 C22B 93(3) 4_655 2_655
C22A N2 C22B 106.6(19) 4_655 3
C22A N2 C22B 43.0(19) 3 3
C22A N2 C22B 110(2) . 3
C22A N2 C22B 96(2) 2_655 3
C22B N2 C22B 93(3) . 3
C22B N2 C22B 149(3) 4_655 3
C22B N2 C22B 95(3) 2_655 3
N2 C22A C23A 111.1(12) . .
N2 C22A H22A 109.4 . .
C23A C22A H22A 109.4 . .
N2 C22A H22B 109.4 . .
C23A C22A H22B 109.4 . .
H22A C22A H22B 108.0 . .
C22A C23A C24A 128(2) . .
C22A C23A H23A 105.2 . .
C24A C23A H23A 105.2 . .
C22A C23A H23B 105.2 . .
C24A C23A H23B 105.2 . .
H23A C23A H23B 105.9 . .
C25A C24A C23A 153(2) . .
C25A C24A H24A 98.4 . .
C23A C24A H24A 98.4 . .
C25A C24A H24B 98.4 . .
C23A C24A H24B 98.4 . .
H24A C24A H24B 103.8 . .
C26A C25A C24A 121.4(17) . .
C26A C25A H25A 107.0 . .
C24A C25A H25A 107.0 . .
C26A C25A H25B 107.0 . .
C24A C25A H25B 107.0 . .
H25A C25A H25B 106.7 . .
C25A C26A H26A 109.5 . .
C25A C26A H26B 109.5 . .
H26A C26A H26B 109.5 . .
C25A C26A H26C 109.5 . .
H26A C26A H26C 109.5 . .
H26B C26A H26C 109.5 . .
C23B C22B N2 125.8(19) . .
C23B C22B H22C 105.9 . .
N2 C22B H22C 105.9 . .
C23B C22B H22D 105.9 . .
N2 C22B H22D 105.9 . .
H22C C22B H22D 106.2 . .
C22B C23B H23C 108.8 . .
C22B C23B H23D 108.8 . .
H23C C23B H23D 107.7 . .

loop_
_geom_bond_atom_site_label_1
_geom_bond_atom_site_label_2
_geom_bond_distance
_geom_bond_site_symmetry_2
C1 C2 1.529(17) .
C1 H1A 0.9600 .
C1 H1B 0.9600 .
C1 H1C 0.9600 .
C2 O1 1.453(14) .
C2 C2 1.51(3) 2_575
C2 H2 0.9800 .
C3 O1 1.297(14) .
C3 C4 1.402(18) .
C3 C8 1.411(19) .
C4 C5 1.371(18) .
C4 F1 1.383(16) .
C5 C6 1.375(18) .
C5 F2 1.380(14) .
C6 C7 1.356(17) .
C6 I1 2.105(11) .
C7 F3 1.339(14) .
C7 C8 1.348(19) .
C8 F4 1.348(15) .
C9 C10 1.511(15) .
C9 H9A 0.9600 .
C9 H9B 0.9600 .
C9 H9C 0.9600 .
C10 C10 1.496(19) 2_665
C10 O2 1.507(14) .
C10 H10 0.9800 .
C11 C12 1.344(16) .
C11 C16 1.367(17) .
C11 O2 1.422(13) .
C12 F6 1.341(12) .
C12 C13 1.409(15) .
C13 F5 1.313(13) .
C13 C14 1.413(15) .
C14 C15 1.371(16) .
C14 I2 2.082(12) .
C15 F8 1.331(13) .
C15 C16 1.385(16) .
C16 F7 1.317(15) .
N1 C17A 1.495(5) 3_566
N1 C17A 1.495(5) 4_556
N1 C17A 1.495(5) .
N1 C17A 1.495(5) 2_565
N1 C17B 1.508(5) .
N1 C17B 1.508(5) 3_566
N1 C17B 1.508(5) 2_565
N1 C17B 1.508(5) 4_556
C17A C18A 1.500(5) .
C17A H17A 0.9700 .
C17A H17B 0.9700 .
C18A C19A 1.504(5) .
C18A H18A 0.9700 .
C18A H18B 0.9700 .
C19A C20A 1.502(5) .
C19A H19A 0.9700 .
C19A H19B 0.9700 .
C20A C21A 1.501(5) .
C20A H20A 0.9700 .
C20A H20B 0.9700 .
C21A H21A 0.9600 .
C21A H21B 0.9600 .
C21A H21C 0.9600 .
C17B C18B 1.502(5) .
C17B C17B 2.03(4) 3_566
C17B H17C 0.9700 .
C17B H17D 0.9700 .
C18B C19B 1.502(5) .
C18B H18C 0.9700 .
C18B H18D 0.9700 .
C19B C20B 1.500(5) .
C19B H19C 0.9700 .
C19B H19D 0.9700 .
C20B C21B 1.501(5) .
C20B H20C 0.9700 .
C20B H20D 0.9700 .
C21B H21D 0.9600 .
C21B H21E 0.9600 .
C21B H21F 0.9600 .
N2 C22A 1.496(5) 4_655
N2 C22A 1.496(5) 3
N2 C22A 1.496(5) .
N2 C22A 1.496(5) 2_655
N2 C22B 1.504(5) .
N2 C22B 1.504(5) 4_655
N2 C22B 1.504(5) 2_655
N2 C22B 1.504(5) 3
C22A C23A 1.501(5) .
C22A H22A 0.9700 .
C22A H22B 0.9700 .
C23A C24A 1.504(5) .
C23A H23A 0.9700 .
C23A H23B 0.9700 .
C24A C25A 1.499(4) .
C24A H24A 0.9700 .
C24A H24B 0.9700 .
C25A C26A 1.499(4) .
C25A H25A 0.9700 .
C25A H25B 0.9700 .
C26A H26A 0.9600 .
C26A H26B 0.9600 .
C26A H26C 0.9600 .
C22B C23B 1.500(5) .
C22B H22C 0.9700 .
C22B H22D 0.9700 .
C23B H23C 0.9700 .
C23B H23D 0.9700 .

loop_
_geom_torsion_atom_site_label_1
_geom_torsion_atom_site_label_2
_geom_torsion_atom_site_label_3
_geom_torsion_atom_site_label_4
_geom_torsion
_geom_torsion_site_symmetry_1
_geom_torsion_site_symmetry_4
O1 C3 C4 C5 173.8(12) . .
C8 C3 C4 C5 -4.3(18) . .
O1 C3 C4 F1 1.8(18) . .
C8 C3 C4 F1 -176.2(10) . .
F1 C4 C5 C6 174.5(11) . .
C3 C4 C5 C6 3(2) . .
F1 C4 C5 F2 -2.3(18) . .
C3 C4 C5 F2 -173.9(10) . .
C4 C5 C6 C7 -0.2(19) . .
F2 C5 C6 C7 176.6(11) . .
C4 C5 C6 I1 -177.1(10) . .
F2 C5 C6 I1 -0.3(16) . .
C5 C6 C7 F3 -178.5(12) . .
I1 C6 C7 F3 -1.7(17) . .
C5 C6 C7 C8 -0.7(19) . .
I1 C6 C7 C8 176.1(10) . .
F3 C7 C8 F4 -1.0(19) . .
C6 C7 C8 F4 -178.7(12) . .
F3 C7 C8 C3 176.7(11) . .
C6 C7 C8 C3 -1(2) . .
O1 C3 C8 F4 3.2(16) . .
C4 C3 C8 F4 -178.8(10) . .
O1 C3 C8 C7 -174.7(12) . .
C4 C3 C8 C7 3.4(17) . .
C16 C11 C12 F6 -179.8(11) . .
O2 C11 C12 F6 -9.1(17) . .
C16 C11 C12 C13 0.0(18) . .
O2 C11 C12 C13 170.6(10) . .
F6 C12 C13 F5 0.2(16) . .
C11 C12 C13 F5 -179.5(11) . .
F6 C12 C13 C14 179.4(10) . .
C11 C12 C13 C14 -0.3(16) . .
F5 C13 C14 C15 -179.2(11) . .
C12 C13 C14 C15 1.7(15) . .
F5 C13 C14 I2 -0.1(14) . .
C12 C13 C14 I2 -179.3(8) . .
C13 C14 C15 F8 -179.6(10) . .
I2 C14 C15 F8 1.4(15) . .
C13 C14 C15 C16 -2.8(17) . .
I2 C14 C15 C16 178.3(9) . .
C12 C11 C16 F7 -178.6(11) . .
O2 C11 C16 F7 10.7(17) . .
C12 C11 C16 C15 -0.9(18) . .
O2 C11 C16 C15 -171.7(10) . .
F8 C15 C16 F7 -3.1(17) . .
C14 C15 C16 F7 -180.0(11) . .
F8 C15 C16 C11 179.3(10) . .
C14 C15 C16 C11 2.4(18) . .
C4 C3 O1 C2 68.5(16) . .
C8 C3 O1 C2 -113.7(13) . .
C2 C2 O1 C3 97.2(10) 2_575 .
C1 C2 O1 C3 -139.4(13) . .
C12 C11 O2 C10 73.0(13) . .
C16 C11 O2 C10 -116.0(11) . .
C10 C10 O2 C11 99.0(8) 2_665 .
C9 C10 O2 C11 -136.2(10) . .
C17A N1 C17A C18A 47.1(19) 3_566 .
C17A N1 C17A C18A -52.0(18) 4_556 .
C17A N1 C17A C18A 163(4) 2_565 .
C17B N1 C17A C18A 13(2) . .
C17B N1 C17A C18A 71(3) 3_566 .
C17B N1 C17A C18A -177(2) 2_565 .
C17B N1 C17A C18A -90(2) 4_556 .
N1 C17A C18A C19A 176(2) . .
C17A C18A C19A C20A -142(3) . .
C18A C19A C20A C21A 149(4) . .
C17A N1 C17B C18B 172(2) 3_566 .
C17A N1 C17B C18B 103(3) 4_556 .
C17A N1 C17B C18B -27(2) . .
C17A N1 C17B C18B -55(3) 2_565 .
C17B N1 C17B C18B -152(3) 3_566 .
C17B N1 C17B C18B -43(2) 2_565 .
C17B N1 C17B C18B 60(2) 4_556 .
C17A N1 C17B C17B -35.6(18) 3_566 3_566
C17A N1 C17B C17B -104.4(13) 4_556 3_566
C17A N1 C17B C17B 126(3) . 3_566
C17A N1 C17B C17B 97.6(15) 2_565 3_566
C17B N1 C17B C17B 109.1(13) 2_565 3_566
C17B N1 C17B C17B -147.6(16) 4_556 3_566
N1 C17B C18B C19B -171(2) . .
C17B C17B C18B C19B 128(3) 3_566 .
C17B C18B C19B C20B 141(4) . .
C18B C19B C20B C21B 56(6) . .
C22A N2 C22A C23A 50(3) 4_655 .
C22A N2 C22A C23A -49(3) 3 .
C22A N2 C22A C23A -166(5) 2_655 .
C22B N2 C22A C23A -6(3) . .
C22B N2 C22A C23A 85(3) 4_655 .
C22B N2 C22A C23A -180(3) 2_655 .
C22B N2 C22A C23A -78(4) 3 .
N2 C22A C23A C24A -178(3) . .
C22A C23A C24A C25A 31(8) . .
C23A C24A C25A C26A 46(6) . .
C22A N2 C22B C23B -100(4) 4_655 .
C22A N2 C22B C23B -167(4) 3 .
C22A N2 C22B C23B 37(4) . .
C22A N2 C22B C23B 55(5) 2_655 .
C22B N2 C22B C23B -57(3) 4_655 .
C22B N2 C22B C23B 47(4) 2_655 .
C22B N2 C22B C23B 153(5) 3 .
